data_7018795
loop_
_publ_author_name
'Kimani, Martin M.'
'Wang, Hsiao C.'
'Brumaghim, Julia L.'

_publ_section_title
;
 Investigating the copper coordination, electrochemistry, and Cu(ii)
 reduction kinetics of biologically relevant selone and thione compounds.
;
_journal_issue 17
_journal_name_full 'Dalton transactions (Cambridge, England : 2003)'
_journal_page_first 5248
_journal_page_last 5259
_journal_paper_doi 10.1039/c2dt11731b
_journal_volume 41
_journal_year 2012
_chemical_formula_moiety 'C36 H56 Cu N10 Se2, C H4 O, 2(C F3 O3 S)'
_chemical_formula_sum 'C39 H60 Cu F6 N10 O7 S2 Se2'
_chemical_formula_weight 1180.55
_space_group_IT_number 14
_symmetry_cell_setting monoclinic
_symmetry_Int_Tables_number 14
_symmetry_space_group_name_Hall '-P 2yn'
_symmetry_space_group_name_H-M 'P 1 21/n 1'
_atom_sites_solution_hydrogens geom
_atom_sites_solution_primary direct
_atom_sites_solution_secondary difmap
_audit_creation_method SHELXL-97
_cell_angle_alpha 90.00
_cell_angle_beta 116.96(3)
_cell_angle_gamma 90.00
_cell_formula_units_Z 4
_cell_length_a 15.196(3)
_cell_length_b 24.359(5)
_cell_length_c 15.260(3)
_cell_measurement_reflns_used 33101
_cell_measurement_temperature 168.15
_cell_measurement_theta_max 25.05
_cell_measurement_theta_min 2.69
_cell_volume 5035(2)
_computing_cell_refinement 'CrystalClear (Rigaku/MSC,2006)'
_computing_data_collection 'CrystalClear (Rigaku/MSC,2006)'
_computing_data_reduction 'CrystalClear (Rigaku/MSC,2006)'
_computing_molecular_graphics 'SHELXTL 6.10 (Sheldrick,2008)'
_computing_publication_material 'SHELXTL 6.10 (Sheldrick,2008)'
_computing_structure_refinement 'SHELXTL 6.10 (Sheldrick,2008)'
_computing_structure_solution 'SHELXTL 6.10 (Sheldrick,2008)'
_diffrn_ambient_temperature 168.15
_diffrn_detector_area_resol_mean 14.6306
_diffrn_measured_fraction_theta_full 0.995
_diffrn_measured_fraction_theta_max 0.995
_diffrn_measurement_device_type 'Rigaku, AFC8S diffractometer'
_diffrn_measurement_method dtprofit.ref
_diffrn_radiation_monochromator graphite
_diffrn_radiation_probe x-ray
_diffrn_radiation_type MoK\a
_diffrn_radiation_wavelength 0.71073
_diffrn_reflns_av_R_equivalents 0.0607
_diffrn_reflns_av_sigmaI/netI 0.0662
_diffrn_reflns_limit_h_max 18
_diffrn_reflns_limit_h_min -15
_diffrn_reflns_limit_k_max 28
_diffrn_reflns_limit_k_min -29
_diffrn_reflns_limit_l_max 16
_diffrn_reflns_limit_l_min -18
_diffrn_reflns_number 33101
_diffrn_reflns_theta_full 25.05
_diffrn_reflns_theta_max 25.05
_diffrn_reflns_theta_min 2.69
_diffrn_source 'fine-focus sealed tube'
_diffrn_standards_decay_% 0
_diffrn_standards_interval_count 0
_diffrn_standards_interval_time 0
_diffrn_standards_number 0
_exptl_absorpt_coefficient_mu 2.040
_exptl_absorpt_correction_T_max 0.6857
_exptl_absorpt_correction_T_min 0.6857
_exptl_absorpt_correction_type multi-scan
_exptl_absorpt_process_details 'REQAB, CrystalClear'
_exptl_crystal_colour green
_exptl_crystal_density_diffrn 1.557
_exptl_crystal_density_method 'not measured'
_exptl_crystal_description chip
_exptl_crystal_F_000 2412
_exptl_crystal_size_max 0.20
_exptl_crystal_size_mid 0.20
_exptl_crystal_size_min 0.20
_refine_diff_density_max 1.674
_refine_diff_density_min -0.690
_refine_diff_density_rms 0.134
_refine_ls_extinction_coef 0.00038(17)
_refine_ls_extinction_expression Fc^*^=kFc[1+0.001xFc^2^\l^3^/sin(2\q)]^-1/4^
_refine_ls_extinction_method SHELXL
_refine_ls_goodness_of_fit_ref 1.071
_refine_ls_hydrogen_treatment constr
_refine_ls_matrix_type full
_refine_ls_number_parameters 620
_refine_ls_number_reflns 8864
_refine_ls_number_restraints 0
_refine_ls_restrained_S_all 1.071
_refine_ls_R_factor_all 0.0996
_refine_ls_R_factor_gt 0.0767
_refine_ls_shift/su_max 1.918
_refine_ls_shift/su_mean 0.039
_refine_ls_structure_factor_coef Fsqd
_refine_ls_weighting_details 'calc w=1/[\s^2^(Fo^2^)+(0.0875P)^2^+32.0469P] where P=(Fo^2^+2Fc^2^)/3'
_refine_ls_weighting_scheme calc
_refine_ls_wR_factor_gt 0.1972
_refine_ls_wR_factor_ref 0.2161
_reflns_number_gt 6706
_reflns_number_total 8864
_reflns_threshold_expression >2sigma(I)
_cod_data_source_file c2dt11731b.txt
_cod_data_source_block '[TpmiprCu(MISeox)][2OTf]'
_cod_original_cell_volume 5034.7(17)
_cod_original_sg_symbol_H-M 'P 21/n'
_cod_database_code 7018795

loop_
_symmetry_equiv_pos_as_xyz
'x, y, z'
'-x+1/2, y+1/2, -z+1/2'
'-x, -y, -z'
'x-1/2, -y-1/2, z-1/2'

loop_
_atom_site_label
_atom_site_type_symbol
_atom_site_fract_x
_atom_site_fract_y
_atom_site_fract_z
_atom_site_U_iso_or_equiv
_atom_site_adp_type
_atom_site_occupancy
_atom_site_symmetry_multiplicity
_atom_site_calc_flag
_atom_site_refinement_flags
Cu Cu 0.22380(6) 0.34481(3) 0.92569(6) 0.0287(2) Uani 1 1 d .
N10 N 0.4450(5) 0.2434(3) 0.9348(5) 0.0365(15) Uani 1 1 d .
N9 N 0.3442(4) 0.3028(2) 0.9524(4) 0.0301(13) Uani 1 1 d .
N8 N 0.0999(5) 0.2226(3) 1.0341(5) 0.0380(15) Uani 1 1 d .
N7 N 0.1598(4) 0.2897(2) 0.9786(4) 0.0304(13) Uani 1 1 d .
N2 N 0.2661(5) 0.4013(2) 0.8521(5) 0.0316(13) Uani 1 1 d .
N1 N 0.2701(5) 0.4554(2) 0.8815(4) 0.0309(13) Uani 1 1 d .
N3 N 0.2832(4) 0.3961(2) 1.0580(5) 0.0311(13) Uani 1 1 d .
N4 N 0.2747(5) 0.4515(2) 1.0396(4) 0.0310(13) Uani 1 1 d .
N5 N 0.1034(4) 0.3948(2) 0.8733(5) 0.0323(14) Uani 1 1 d .
N6 N 0.1191(4) 0.4507(2) 0.8938(5) 0.0321(14) Uani 1 1 d .
Se1 Se 0.21924(6) 0.17678(3) 0.95640(6) 0.0360(2) Uani 1 1 d .
Se2 Se 0.23767(6) 0.21511(3) 0.82705(6) 0.0343(2) Uani 1 1 d .
C30 C 0.3498(5) 0.2563(3) 0.9092(5) 0.0318(16) Uani 1 1 d .
C33 C 0.4800(6) 0.1956(4) 0.9003(7) 0.048(2) Uani 1 1 d .
H33A H 0.4516 0.1963 0.8299 0.072 Uiso 1 1 calc R
H33B H 0.4607 0.1625 0.9210 0.072 Uiso 1 1 calc R
H33C H 0.5507 0.1969 0.9277 0.072 Uiso 1 1 calc R
C31 C 0.5044(6) 0.2831(3) 1.0003(6) 0.0386(18) Uani 1 1 d .
H31A H 0.5730 0.2849 1.0308 0.046 Uiso 1 1 calc R
C32 C 0.4404(6) 0.3192(3) 1.0104(6) 0.0411(19) Uani 1 1 d .
H32A H 0.4590 0.3501 1.0504 0.049 Uiso 1 1 calc R
C29 C 0.1554(5) 0.2346(3) 0.9884(5) 0.0311(16) Uani 1 1 d .
C28 C 0.0729(7) 0.1673(4) 1.0536(8) 0.055(2) Uani 1 1 d .
H28A H 0.0723 0.1421 1.0050 0.082 Uiso 1 1 calc R
H28B H 0.0086 0.1685 1.0509 0.082 Uiso 1 1 calc R
H28C H 0.1204 0.1553 1.1177 0.082 Uiso 1 1 calc R
C34 C 0.0664(6) 0.2719(4) 1.0545(7) 0.0436(19) Uani 1 1 d .
H34A H 0.0263 0.2762 1.0854 0.052 Uiso 1 1 calc R
C35 C 0.1028(6) 0.3110(3) 1.0211(6) 0.0401(19) Uani 1 1 d .
H35A H 0.0920 0.3483 1.0254 0.048 Uiso 1 1 calc R
C19 C 0.3894(7) 0.3364(3) 0.7346(7) 0.045(2) Uani 1 1 d .
H19A H 0.4348 0.3350 0.8034 0.068 Uiso 1 1 calc R
H19B H 0.4107 0.3639 0.7033 0.068 Uiso 1 1 calc R
H19C H 0.3876 0.3013 0.7052 0.068 Uiso 1 1 calc R
C20 C 0.2159(7) 0.3586(4) 0.6141(7) 0.055(2) Uani 1 1 d .
H20A H 0.1527 0.3699 0.6075 0.083 Uiso 1 1 calc R
H20B H 0.2089 0.3246 0.5797 0.083 Uiso 1 1 calc R
H20C H 0.2413 0.3862 0.5868 0.083 Uiso 1 1 calc R
C21 C 0.2866(7) 0.3507(3) 0.7219(6) 0.0402(19) Uani 1 1 d .
H21A H 0.2628 0.3201 0.7471 0.048 Uiso 1 1 calc R
C22 C 0.2886(6) 0.4019(3) 0.7788(6) 0.0383(18) Uani 1 1 d .
C23 C 0.3085(7) 0.4556(3) 0.7584(7) 0.048(2) Uani 1 1 d .
H23A H 0.3276 0.4663 0.7110 0.058 Uiso 1 1 calc R
C24 C 0.2939(7) 0.4882(3) 0.8225(7) 0.047(2) Uani 1 1 d .
C25 C 0.2947(12) 0.5492(4) 0.8264(12) 0.093(5) Uani 1 1 d .
H25A H 0.2941 0.5625 0.8868 0.112 Uiso 1 1 calc R
C27 C 0.3686(9) 0.5760(4) 0.8096(9) 0.066(3) Uani 1 1 d .
H27A H 0.4302 0.5748 0.8684 0.099 Uiso 1 1 calc R
H27B H 0.3498 0.6135 0.7914 0.099 Uiso 1 1 calc R
H27C H 0.3757 0.5577 0.7574 0.099 Uiso 1 1 calc R
C26 C 0.1924(10) 0.5708(5) 0.7240(10) 0.084(4) Uani 1 1 d .
H26A H 0.1901 0.6102 0.7229 0.126 Uiso 1 1 calc R
H26B H 0.1342 0.5566 0.7256 0.126 Uiso 1 1 calc R
H26C H 0.1956 0.5576 0.6662 0.126 Uiso 1 1 calc R
C6 C 0.3059(9) 0.3304(4) 1.2691(8) 0.061(3) Uani 1 1 d .
H6A H 0.2369 0.3380 1.2304 0.092 Uiso 1 1 calc R
H6B H 0.3336 0.3560 1.3227 0.092 Uiso 1 1 calc R
H6C H 0.3142 0.2937 1.2944 0.092 Uiso 1 1 calc R
C7 C 0.4707(6) 0.3292(3) 1.2671(7) 0.048(2) Uani 1 1 d .
H7A H 0.5019 0.3281 1.2249 0.072 Uiso 1 1 calc R
H7B H 0.4837 0.2956 1.3039 0.072 Uiso 1 1 calc R
H7C H 0.4963 0.3596 1.3117 0.072 Uiso 1 1 calc R
C5 C 0.3587(6) 0.3362(3) 1.2048(6) 0.0406(19) Uani 1 1 d .
H5A H 0.3346 0.3075 1.1543 0.049 Uiso 1 1 calc R
C1 C 0.3358(6) 0.3910(3) 1.1553(5) 0.0321(16) Uani 1 1 d .
C2 C 0.3620(7) 0.4441(3) 1.1986(6) 0.047(2) Uani 1 1 d .
H2A H 0.4000 0.4516 1.2651 0.056 Uiso 1 1 calc R
C3 C 0.3216(6) 0.4821(3) 1.1253(5) 0.0387(19) Uani 1 1 d .
C4 C 0.3277(8) 0.5429(3) 1.1260(7) 0.064(3) Uani 1 1 d .
H4A H 0.2647 0.5592 1.0800 0.077 Uiso 1 1 calc R
C9 C 0.3643(13) 0.5672(4) 1.2220(9) 0.103(5) Uani 1 1 d .
H9A H 0.3226 0.5568 1.2513 0.154 Uiso 1 1 calc R
H9B H 0.3644 0.6064 1.2163 0.154 Uiso 1 1 calc R
H9C H 0.4303 0.5546 1.2626 0.154 Uiso 1 1 calc R
C8 C 0.4180(11) 0.5587(6) 1.0955(13) 0.110(6) Uani 1 1 d .
H8A H 0.4308 0.5974 1.1035 0.165 Uiso 1 1 calc R
H8B H 0.3979 0.5487 1.0282 0.165 Uiso 1 1 calc R
H8C H 0.4770 0.5390 1.1372 0.165 Uiso 1 1 calc R
C12 C -0.0093(8) 0.3213(5) 0.6839(10) 0.076(4) Uani 1 1 d .
H12A H 0.0606 0.3250 0.7068 0.115 Uiso 1 1 calc R
H12B H -0.0436 0.3456 0.6294 0.115 Uiso 1 1 calc R
H12C H -0.0287 0.2841 0.6632 0.115 Uiso 1 1 calc R
C10 C -0.1472(6) 0.3354(4) 0.7314(7) 0.053(2) Uani 1 1 d .
H10A H -0.1609 0.3464 0.7844 0.080 Uiso 1 1 calc R
H10B H -0.1726 0.2991 0.7102 0.080 Uiso 1 1 calc R
H10C H -0.1782 0.3606 0.6776 0.080 Uiso 1 1 calc R
C11 C -0.0350(6) 0.3356(4) 0.7668(7) 0.053(3) Uani 1 1 d .
H11A H -0.0050 0.3081 0.8189 0.064 Uiso 1 1 calc R
C13 C 0.0071(6) 0.3907(3) 0.8085(6) 0.0401(19) Uani 1 1 d .
C14 C -0.0350(6) 0.4437(3) 0.7855(7) 0.051(2) Uani 1 1 d .
H14A H -0.1000 0.4519 0.7413 0.061 Uiso 1 1 calc R
C15 C 0.0354(6) 0.4802(3) 0.8389(6) 0.0389(18) Uani 1 1 d .
C16 C 0.0316(7) 0.5416(3) 0.8456(8) 0.053(2) Uani 1 1 d .
H16A H 0.0864 0.5588 0.8386 0.064 Uiso 1 1 calc R
C17 C 0.0360(14) 0.5567(7) 0.9517(15) 0.125(7) Uani 1 1 d .
H17A H 0.0444 0.5956 0.9623 0.188 Uiso 1 1 calc R
H17B H 0.0905 0.5379 1.0030 0.188 Uiso 1 1 calc R
H17C H -0.0244 0.5456 0.9521 0.188 Uiso 1 1 calc R
C18 C -0.0589(11) 0.5645(6) 0.779(2) 0.191(13) Uani 1 1 d .
H18A H -0.0754 0.5522 0.7140 0.287 Uiso 1 1 calc R
H18B H -0.0539 0.6038 0.7821 0.287 Uiso 1 1 calc R
H18C H -0.1095 0.5532 0.7968 0.287 Uiso 1 1 calc R
C36 C 0.2217(5) 0.4702(3) 0.9415(5) 0.0253(14) Uani 1 1 d .
H36A H 0.2198 0.5104 0.9436 0.030 Uiso 1 1 calc R
C37 C 0.2215(8) 0.7238(4) 1.0280(7) 0.055(2) Uani 1 1 d .
C38 C 0.1506(9) 0.9613(5) 0.0211(9) 0.069(3) Uani 1 1 d .
O7 O 0.436(2) 0.0778(9) 0.015(3) 0.315(15) Uani 1 1 d .
H7 H 0.3861 0.0634 0.0124 0.472 Uiso 1 1 calc R
S1 S 0.19399(15) 0.68758(8) 0.91466(15) 0.0373(5) Uani 1 1 d .
S2 S 0.1869(2) 1.02625(10) -0.00637(18) 0.0550(6) Uani 1 1 d .
O1 O 0.2245(5) 0.6328(2) 0.9482(5) 0.0598(18) Uani 1 1 d .
O2 O 0.0901(5) 0.6943(3) 0.8571(5) 0.0558(16) Uani 1 1 d .
O3 O 0.2538(5) 0.7157(3) 0.8768(5) 0.0500(15) Uani 1 1 d .
O4 O 0.2582(7) 1.0123(4) -0.0371(8) 0.092(3) Uani 1 1 d .
O5 O 0.2245(6) 1.0552(3) 0.0850(6) 0.079(2) Uani 1 1 d .
O6 O 0.0958(7) 1.0475(4) -0.0818(7) 0.098(3) Uani 1 1 d .
C39 C 0.523(3) 0.0278(12) 0.032(4) 0.46(5) Uani 1 1 d .
H39A H 0.5046 0.0086 -0.0293 0.685 Uiso 1 1 calc R
H39B H 0.5261 0.0023 0.0808 0.685 Uiso 1 1 calc R
H39C H 0.5864 0.0446 0.0522 0.685 Uiso 1 1 calc R
F1 F 0.3173(5) 0.7249(4) 1.0883(5) 0.099(3) Uani 1 1 d .
F2 F 0.1897(7) 0.7758(2) 1.0097(6) 0.091(2) Uani 1 1 d .
F3 F 0.1773(5) 0.7010(3) 1.0761(5) 0.0758(18) Uani 1 1 d .
F4 F 0.2287(6) 0.9333(4) 0.0850(8) 0.129(4) Uani 1 1 d .
F5 F 0.1057(7) 0.9304(3) -0.0587(6) 0.107(3) Uani 1 1 d .
F6 F 0.0892(6) 0.9639(3) 0.0586(6) 0.092(2) Uani 1 1 d .

loop_
_atom_site_aniso_label
_atom_site_aniso_U_11
_atom_site_aniso_U_22
_atom_site_aniso_U_33
_atom_site_aniso_U_23
_atom_site_aniso_U_13
_atom_site_aniso_U_12
Cu 0.0303(5) 0.0195(4) 0.0319(5) -0.0003(3) 0.0103(4) 0.0000(3)
N10 0.033(3) 0.031(3) 0.043(4) 0.002(3) 0.015(3) 0.006(3)
N9 0.027(3) 0.024(3) 0.033(3) -0.003(2) 0.008(3) -0.001(2)
N8 0.034(3) 0.032(3) 0.048(4) 0.000(3) 0.019(3) -0.003(3)
N7 0.027(3) 0.029(3) 0.030(3) 0.000(2) 0.008(3) -0.001(2)
N2 0.043(4) 0.018(3) 0.034(3) 0.000(2) 0.018(3) 0.002(3)
N1 0.044(4) 0.015(3) 0.035(3) 0.000(2) 0.019(3) 0.001(2)
N3 0.033(3) 0.021(3) 0.035(3) 0.002(2) 0.011(3) 0.002(2)
N4 0.039(3) 0.018(3) 0.030(3) 0.001(2) 0.010(3) 0.003(2)
N5 0.033(3) 0.016(3) 0.040(4) -0.004(2) 0.010(3) -0.003(2)
N6 0.031(3) 0.021(3) 0.038(3) 0.003(3) 0.009(3) 0.002(2)
Se1 0.0412(5) 0.0224(4) 0.0429(5) 0.0026(3) 0.0178(4) 0.0005(3)
Se2 0.0354(4) 0.0282(4) 0.0339(4) -0.0038(3) 0.0109(3) -0.0027(3)
C30 0.030(4) 0.026(4) 0.034(4) 0.003(3) 0.010(3) -0.002(3)
C33 0.043(5) 0.040(5) 0.054(5) -0.006(4) 0.016(4) 0.014(4)
C31 0.026(4) 0.037(4) 0.045(5) -0.006(3) 0.009(3) -0.004(3)
C32 0.039(5) 0.035(4) 0.046(5) -0.008(4) 0.017(4) -0.011(3)
C29 0.026(4) 0.030(4) 0.033(4) 0.001(3) 0.010(3) -0.002(3)
C28 0.056(6) 0.047(5) 0.066(6) 0.006(5) 0.031(5) -0.014(4)
C34 0.040(5) 0.047(5) 0.054(5) -0.004(4) 0.030(4) -0.002(4)
C35 0.041(4) 0.031(4) 0.053(5) 0.006(4) 0.025(4) 0.013(3)
C19 0.054(5) 0.032(4) 0.051(5) -0.002(4) 0.024(4) 0.004(4)
C20 0.054(6) 0.062(6) 0.044(5) -0.016(4) 0.017(4) 0.004(5)
C21 0.058(5) 0.022(4) 0.039(4) -0.006(3) 0.021(4) -0.001(3)
C22 0.049(5) 0.033(4) 0.035(4) 0.000(3) 0.022(4) 0.002(3)
C23 0.067(6) 0.029(4) 0.061(6) 0.006(4) 0.040(5) -0.002(4)
C24 0.075(6) 0.023(4) 0.062(6) 0.002(4) 0.049(5) 0.000(4)
C25 0.158(13) 0.031(5) 0.167(14) -0.006(7) 0.140(12) -0.016(7)
C27 0.080(7) 0.040(5) 0.092(8) -0.012(5) 0.050(7) -0.009(5)
C26 0.097(10) 0.054(7) 0.088(9) 0.007(6) 0.031(8) -0.001(6)
C6 0.097(8) 0.047(5) 0.052(6) 0.012(4) 0.044(6) 0.002(5)
C7 0.046(5) 0.033(4) 0.045(5) 0.006(4) 0.003(4) 0.002(4)
C5 0.047(5) 0.030(4) 0.038(4) 0.005(3) 0.013(4) 0.004(3)
C1 0.038(4) 0.027(4) 0.027(4) 0.000(3) 0.011(3) 0.002(3)
C2 0.068(6) 0.029(4) 0.033(4) -0.005(3) 0.014(4) 0.002(4)
C3 0.054(5) 0.019(4) 0.027(4) -0.003(3) 0.004(3) 0.002(3)
C4 0.089(8) 0.022(4) 0.042(5) -0.005(4) -0.006(5) 0.004(4)
C9 0.190(16) 0.026(5) 0.066(7) -0.019(5) 0.034(9) -0.015(7)
C8 0.108(11) 0.064(8) 0.124(13) -0.001(8) 0.025(10) -0.033(8)
C12 0.046(6) 0.064(7) 0.109(10) -0.038(7) 0.025(6) -0.006(5)
C10 0.042(5) 0.057(6) 0.052(5) -0.001(4) 0.014(4) -0.019(4)
C11 0.040(5) 0.037(5) 0.049(5) 0.003(4) -0.009(4) -0.001(4)
C13 0.035(4) 0.027(4) 0.046(5) 0.000(3) 0.008(4) 0.000(3)
C14 0.038(5) 0.036(5) 0.060(6) 0.007(4) 0.005(4) 0.002(4)
C15 0.035(4) 0.029(4) 0.044(5) 0.005(3) 0.010(4) 0.009(3)
C16 0.041(5) 0.029(4) 0.084(7) 0.002(4) 0.022(5) 0.004(4)
C17 0.144(15) 0.091(11) 0.188(19) -0.039(12) 0.117(15) -0.013(10)
C18 0.067(9) 0.042(7) 0.35(3) -0.015(12) -0.004(14) 0.027(7)
C36 0.029(4) 0.012(3) 0.029(4) -0.002(3) 0.008(3) -0.004(3)
C37 0.071(7) 0.051(6) 0.054(6) 0.000(4) 0.039(5) -0.002(5)
C38 0.076(8) 0.062(7) 0.072(7) 0.015(6) 0.038(6) 0.010(6)
O7 0.28(3) 0.205(19) 0.52(5) 0.05(2) 0.23(3) -0.091(19)
S1 0.0420(11) 0.0318(10) 0.0411(11) 0.0011(8) 0.0215(9) 0.0035(8)
S2 0.0697(16) 0.0462(13) 0.0501(13) -0.0009(10) 0.0279(12) -0.0084(11)
O1 0.082(5) 0.029(3) 0.061(4) 0.004(3) 0.026(4) 0.013(3)
O2 0.043(4) 0.069(4) 0.056(4) 0.003(3) 0.022(3) 0.004(3)
O3 0.053(4) 0.059(4) 0.051(4) 0.005(3) 0.034(3) 0.001(3)
O4 0.119(7) 0.080(6) 0.127(8) -0.011(5) 0.099(7) -0.013(5)
O5 0.087(6) 0.064(5) 0.068(5) -0.030(4) 0.021(4) -0.009(4)
O6 0.082(6) 0.084(6) 0.090(6) 0.037(5) 0.005(5) -0.001(5)
C39 0.17(3) 0.16(3) 0.68(10) 0.19(5) -0.12(4) -0.05(2)
F1 0.075(5) 0.155(7) 0.054(4) -0.039(4) 0.017(4) -0.029(5)
F2 0.173(8) 0.036(3) 0.104(5) -0.008(3) 0.097(6) 0.004(4)
F3 0.111(5) 0.075(4) 0.070(4) 0.003(3) 0.066(4) -0.005(4)
F4 0.090(6) 0.100(6) 0.160(9) 0.075(6) 0.024(6) 0.013(5)
F5 0.140(7) 0.068(5) 0.109(6) -0.037(4) 0.053(5) -0.040(5)
F6 0.090(5) 0.110(6) 0.094(5) 0.017(4) 0.058(4) -0.003(4)

loop_
_atom_type_symbol
_atom_type_description
_atom_type_scat_dispersion_real
_atom_type_scat_dispersion_imag
_atom_type_scat_source
C C 0.0033 0.0016 'International Tables Vol C Tables 4.2.6.8 and 6.1.1.4'
H H 0.0000 0.0000 'International Tables Vol C Tables 4.2.6.8 and 6.1.1.4'
N N 0.0061 0.0033 'International Tables Vol C Tables 4.2.6.8 and 6.1.1.4'
O O 0.0106 0.0060 'International Tables Vol C Tables 4.2.6.8 and 6.1.1.4'
F F 0.0171 0.0103 'International Tables Vol C Tables 4.2.6.8 and 6.1.1.4'
S S 0.1246 0.1234 'International Tables Vol C Tables 4.2.6.8 and 6.1.1.4'
Cu Cu 0.3201 1.2651 'International Tables Vol C Tables 4.2.6.8 and 6.1.1.4'
Se Se -0.0929 2.2259 'International Tables Vol C Tables 4.2.6.8 and 6.1.1.4'

loop_
_geom_angle_atom_site_label_1
_geom_angle_atom_site_label_2
_geom_angle_atom_site_label_3
_geom_angle
N9 Cu N7 98.2(2)
N9 Cu N5 167.6(3)
N7 Cu N5 92.5(2)
N9 Cu N2 88.2(3)
N7 Cu N2 170.5(2)
N5 Cu N2 80.4(2)
N9 Cu N3 98.6(2)
N7 Cu N3 94.7(2)
N5 Cu N3 86.7(2)
N2 Cu N3 91.2(2)
C30 N10 C31 107.8(6)
C30 N10 C33 126.3(7)
C31 N10 C33 125.8(7)
C30 N9 C32 106.0(6)
C30 N9 Cu 126.9(5)
C32 N9 Cu 126.7(5)
C29 N8 C34 107.9(6)
C29 N8 C28 126.8(7)
C34 N8 C28 125.2(7)
C29 N7 C35 104.2(6)
C29 N7 Cu 139.2(5)
C35 N7 Cu 116.7(5)
C22 N2 N1 106.1(6)
C22 N2 Cu 137.8(5)
N1 N2 Cu 116.1(4)
C24 N1 N2 109.1(6)
C24 N1 C36 128.9(6)
N2 N1 C36 118.7(5)
C1 N3 N4 105.7(6)
C1 N3 Cu 139.6(5)
N4 N3 Cu 114.3(4)
N3 N4 C3 112.0(6)
N3 N4 C36 119.2(6)
C3 N4 C36 128.7(6)
C13 N5 N6 104.7(6)
C13 N5 Cu 136.7(5)
N6 N5 Cu 117.7(4)
C15 N6 N5 111.0(6)
C15 N6 C36 128.1(6)
N5 N6 C36 117.6(5)
C29 Se1 Se2 101.2(2)
C30 Se2 Se1 94.0(2)
N9 C30 N10 110.7(6)
N9 C30 Se2 122.7(5)
N10 C30 Se2 126.5(6)
N10 C33 H33A 109.5
N10 C33 H33B 109.5
H33A C33 H33B 109.5
N10 C33 H33C 109.4
H33A C33 H33C 109.5
H33B C33 H33C 109.5
C32 C31 N10 105.4(7)
C32 C31 H31A 127.3
N10 C31 H31A 127.3
C31 C32 N9 110.0(7)
C31 C32 H32A 125.0
N9 C32 H32A 125.0
N8 C29 N7 110.3(7)
N8 C29 Se1 119.1(5)
N7 C29 Se1 130.5(6)
N8 C28 H28A 109.5
N8 C28 H28B 109.5
H28A C28 H28B 109.5
N8 C28 H28C 109.5
H28A C28 H28C 109.5
H28B C28 H28C 109.5
C35 C34 N8 106.1(7)
C35 C34 H34A 127.0
N8 C34 H34A 126.9
C34 C35 N7 111.6(7)
C34 C35 H35A 124.2
N7 C35 H35A 124.2
C21 C19 H19A 109.5
C21 C19 H19B 109.5
H19A C19 H19B 109.5
C21 C19 H19C 109.5
H19A C19 H19C 109.5
H19B C19 H19C 109.5
C21 C20 H20A 109.5
C21 C20 H20B 109.5
H20A C20 H20B 109.5
C21 C20 H20C 109.5
H20A C20 H20C 109.5
H20B C20 H20C 109.5
C22 C21 C20 109.8(7)
C22 C21 C19 111.3(7)
C20 C21 C19 110.4(7)
C22 C21 H21A 108.4
C20 C21 H21A 108.4
C19 C21 H21A 108.4
N2 C22 C23 111.3(7)
N2 C22 C21 122.5(7)
C23 C22 C21 126.0(7)
C24 C23 C22 105.3(8)
C24 C23 H23A 127.4
C22 C23 H23A 127.4
C23 C24 N1 108.1(7)
C23 C24 C25 127.9(8)
N1 C24 C25 123.8(8)
C27 C25 C24 116.3(10)
C27 C25 C26 99.2(10)
C24 C25 C26 106.4(11)
C27 C25 H25A 111.4
C24 C25 H25A 111.4
C26 C25 H25A 111.4
C25 C27 H27A 109.4
C25 C27 H27B 109.5
H27A C27 H27B 109.5
C25 C27 H27C 109.5
H27A C27 H27C 109.5
H27B C27 H27C 109.5
C25 C26 H26A 109.5
C25 C26 H26B 109.4
H26A C26 H26B 109.5
C25 C26 H26C 109.5
H26A C26 H26C 109.5
H26B C26 H26C 109.5
C5 C6 H6A 109.5
C5 C6 H6B 109.5
H6A C6 H6B 109.5
C5 C6 H6C 109.5
H6A C6 H6C 109.5
H6B C6 H6C 109.5
C5 C7 H7A 109.5
C5 C7 H7B 109.4
H7A C7 H7B 109.5
C5 C7 H7C 109.5
H7A C7 H7C 109.5
H7B C7 H7C 109.5
C1 C5 C6 109.6(7)
C1 C5 C7 110.5(7)
C6 C5 C7 110.3(8)
C1 C5 H5A 108.8
C6 C5 H5A 108.8
C7 C5 H5A 108.7
N3 C1 C2 109.5(6)
N3 C1 C5 121.9(7)
C2 C1 C5 128.6(7)
C3 C2 C1 107.9(7)
C3 C2 H2A 126.1
C1 C2 H2A 126.1
C2 C3 N4 104.9(6)
C2 C3 C4 131.8(7)
N4 C3 C4 123.1(7)
C9 C4 C3 114.4(8)
C9 C4 C8 101.6(11)
C3 C4 C8 106.5(9)
C9 C4 H4A 111.2
C3 C4 H4A 111.3
C8 C4 H4A 111.3
C4 C9 H9A 109.6
C4 C9 H9B 109.5
H9A C9 H9B 109.5
C4 C9 H9C 109.4
H9A C9 H9C 109.5
H9B C9 H9C 109.5
C4 C8 H8A 109.5
C4 C8 H8B 109.5
H8A C8 H8B 109.5
C4 C8 H8C 109.5
H8A C8 H8C 109.5
H8B C8 H8C 109.5
C11 C12 H12A 109.5
C11 C12 H12B 109.4
H12A C12 H12B 109.5
C11 C12 H12C 109.5
H12A C12 H12C 109.5
H12B C12 H12C 109.5
C11 C10 H10A 109.5
C11 C10 H10B 109.5
H10A C10 H10B 109.5
C11 C10 H10C 109.5
H10A C10 H10C 109.5
H10B C10 H10C 109.5
C13 C11 C12 109.7(9)
C13 C11 C10 110.1(8)
C12 C11 C10 111.6(8)
C13 C11 H11A 108.4
C12 C11 H11A 108.4
C10 C11 H11A 108.4
N5 C13 C14 109.5(7)
N5 C13 C11 119.3(7)
C14 C13 C11 130.9(7)
C15 C14 C13 107.9(7)
C15 C14 H14A 126.1
C13 C14 H14A 126.1
C14 C15 N6 106.8(7)
C14 C15 C16 130.9(7)
N6 C15 C16 122.3(7)
C18 C16 C15 113.8(9)
C18 C16 C17 102.1(14)
C15 C16 C17 107.9(9)
C18 C16 H16A 110.5
C15 C16 H16A 111.1
C17 C16 H16A 111.1
C16 C17 H17A 109.5
C16 C17 H17B 109.5
H17A C17 H17B 109.5
C16 C17 H17C 109.5
H17A C17 H17C 109.5
H17B C17 H17C 109.5
C16 C18 H18A 111.2
C16 C18 H18B 110.2
H18A C18 H18B 108.6
C16 C18 H18C 109.9
H18A C18 H18C 108.3
H18B C18 H18C 108.6
N4 C36 N1 112.2(6)
N4 C36 N6 112.7(6)
N1 C36 N6 109.4(6)
N4 C36 H36A 107.4
N1 C36 H36A 107.4
N6 C36 H36A 107.4
F1 C37 F3 107.3(9)
F1 C37 F2 107.8(9)
F3 C37 F2 106.7(8)
F1 C37 S1 112.2(7)
F3 C37 S1 111.7(7)
F2 C37 S1 110.9(7)
F6 C38 F5 105.0(11)
F6 C38 F4 106.3(10)
F5 C38 F4 107.3(10)
F6 C38 S2 114.9(9)
F5 C38 S2 111.8(8)
F4 C38 S2 111.0(9)
C39 O7 H7 109.9
O2 S1 O1 114.6(4)
O2 S1 O3 114.7(4)
O1 S1 O3 115.1(4)
O2 S1 C37 104.1(5)
O1 S1 C37 102.5(4)
O3 S1 C37 103.6(4)
O4 S2 O5 114.7(6)
O4 S2 O6 115.4(7)
O5 S2 O6 114.6(6)
O4 S2 C38 103.4(5)
O5 S2 C38 103.7(6)
O6 S2 C38 102.7(5)
O7 C39 H39A 109.5
O7 C39 H39B 109.1
H39A C39 H39B 109.5
O7 C39 H39C 109.8
H39A C39 H39C 109.5
H39B C39 H39C 109.5

loop_
_geom_bond_atom_site_label_1
_geom_bond_atom_site_label_2
_geom_bond_distance
Cu N9 1.971(6)
Cu N7 2.028(6)
Cu N5 2.035(6)
Cu N2 2.055(6)
Cu N3 2.190(6)
N10 C30 1.353(10)
N10 C31 1.390(10)
N10 C33 1.472(10)
N9 C30 1.334(9)
N9 C32 1.380(10)
N8 C29 1.347(10)
N8 C34 1.394(10)
N8 C28 1.478(10)
N7 C29 1.356(9)
N7 C35 1.397(10)
N2 C22 1.310(10)
N2 N1 1.384(8)
N1 C24 1.369(10)
N1 C36 1.456(9)
N3 C1 1.335(9)
N3 N4 1.372(8)
N4 C3 1.388(9)
N4 C36 1.416(9)
N5 C13 1.348(10)
N5 N6 1.394(8)
N6 C15 1.366(9)
N6 C36 1.469(9)
Se1 C29 1.895(7)
Se1 Se2 2.3126(12)
Se2 C30 1.882(7)
C33 H33A 0.9600
C33 H33B 0.9600
C33 H33C 0.9600
C31 C32 1.370(12)
C31 H31A 0.9300
C32 H32A 0.9300
C28 H28A 0.9600
C28 H28B 0.9600
C28 H28C 0.9600
C34 C35 1.316(12)
C34 H34A 0.9300
C35 H35A 0.9300
C19 C21 1.525(12)
C19 H19A 0.9600
C19 H19B 0.9600
C19 H19C 0.9600
C20 C21 1.515(12)
C20 H20A 0.9600
C20 H20B 0.9600
C20 H20C 0.9600
C21 C22 1.511(10)
C21 H21A 0.9800
C22 C23 1.409(11)
C23 C24 1.355(12)
C23 H23A 0.9300
C24 C25 1.488(12)
C25 C27 1.419(14)
C25 C26 1.71(2)
C25 H25A 0.9800
C27 H27A 0.9600
C27 H27B 0.9600
C27 H27C 0.9600
C26 H26A 0.9600
C26 H26B 0.9600
C26 H26C 0.9600
C6 C5 1.530(13)
C6 H6A 0.9600
C6 H6B 0.9600
C6 H6C 0.9600
C7 C5 1.537(12)
C7 H7A 0.9600
C7 H7B 0.9600
C7 H7C 0.9600
C5 C1 1.495(10)
C5 H5A 0.9800
C1 C2 1.424(11)
C2 C3 1.365(11)
C2 H2A 0.9300
C3 C4 1.484(11)
C4 C9 1.438(14)
C4 C8 1.68(2)
C4 H4A 0.9800
C9 H9A 0.9600
C9 H9B 0.9600
C9 H9C 0.9600
C8 H8A 0.9600
C8 H8B 0.9600
C8 H8C 0.9600
C12 C11 1.524(16)
C12 H12A 0.9600
C12 H12B 0.9600
C12 H12C 0.9600
C10 C11 1.537(13)
C10 H10A 0.9600
C10 H10B 0.9600
C10 H10C 0.9600
C11 C13 1.499(11)
C11 H11A 0.9800
C13 C14 1.412(11)
C14 C15 1.345(12)
C14 H14A 0.9300
C15 C16 1.502(11)
C16 C18 1.402(16)
C16 C17 1.63(2)
C16 H16A 0.9800
C17 H17A 0.9600
C17 H17B 0.9600
C17 H17C 0.9600
C18 H18A 0.9694
C18 H18B 0.9685
C18 H18C 0.9682
C36 H36A 0.9800
C37 F1 1.324(12)
C37 F3 1.322(11)
C37 F2 1.338(11)
C37 S1 1.814(10)
C38 F6 1.299(13)
C38 F5 1.327(14)
C38 F4 1.332(13)
C38 S2 1.787(12)
O7 C39 1.73(4)
O7 H7 0.8211
S1 O2 1.425(7)
S1 O1 1.430(6)
S1 O3 1.451(6)
S2 O4 1.403(8)
S2 O5 1.430(7)
S2 O6 1.437(8)
C39 H39A 0.9600
C39 H39B 0.9600
C39 H39C 0.9600
